data_1008013
loop_
_publ_author_name
'Averbuch, M T'
'Guitel, J C'

_publ_section_title
;
Un tripolyphosphate acide de fer Fe H~2~ P~3~ O~10~ . H~2~ O
;
_journal_coden_ASTM ACBCAR
_journal_name_full 'Acta Crystallographica B (24,1968-38,1982)'
_journal_page_first 1613
_journal_page_last 1615
_journal_paper_doi 10.1107/S0567740877006669
_journal_volume 33
_journal_year 1977
_chemical_formula_structural 'FE H2 P3 O10 (H2 O)'
_chemical_formula_sum 'Fe H4 O11 P3'
_chemical_name_systematic 'IRON(III) DIHYDROGENTRIPHOSPHATE HYDRATE'
_space_group_IT_number 15
_symmetry_cell_setting monoclinic
_symmetry_Int_Tables_number 15
_symmetry_space_group_name_Hall '-C 2yc'
_symmetry_space_group_name_H-M 'C 1 2/c 1'
_cell_angle_alpha 90
_cell_angle_beta 112.10(1)
_cell_angle_gamma 90
_cell_formula_units_Z 4
_cell_length_a 12.076(9)
_cell_length_b 8.443(7)
_cell_length_c 9.352(7)
_cell_volume 883.5
_refine_ls_R_factor_all 0.043
_cod_original_formula_sum 'H4 Fe O11 P3'
_cod_database_code 1008013

loop_
_symmetry_equiv_pos_as_xyz
x,y,z
-x,y,1/2-z
-x,-y,-z
x,-y,1/2+z
1/2+x,1/2+y,z
1/2-x,1/2+y,1/2-z
1/2-x,1/2-y,-z
1/2+x,1/2-y,1/2+z

loop_
_atom_site_label
_atom_site_type_symbol
_atom_site_symmetry_multiplicity
_atom_site_Wyckoff_symbol
_atom_site_fract_x
_atom_site_fract_y
_atom_site_fract_z
_atom_site_occupancy
_atom_site_attached_hydrogens
_atom_site_calc_flag
Fe1 Fe3+ 4 c 0.25 0.25 0. 1. 0 d
P1 P5+ 8 f 0.2905(1) 0.5667(1) 0.2060(1) 1. 0 d
P2 P5+ 4 e 0.5 0.3753(2) 0.25 1. 0 d
O1 O2- 8 f 0.4182(3) 0.4875(4) 0.3034(4) 1. 0 d
O2 O2- 8 f 0.2120(3) 0.4425(4) 0.0973(4) 1. 0 d
O3 O2- 8 f 0.3205(3) 0.7042(4) 0.1241(4) 1. 0 d
O4 O2- 8 f 0.2411(3) 0.6144(4) 0.3240(4) 1. 0 d
O5 O2- 8 f 0.4265(3) 0.2827(4) 0.1103(4) 1. 0 d
O6 O2- 4 e 0. 0.443(1) 0.25 1. 2 d
H1 H1+ 8 f -1. -1. -1. 2. 0 dum

loop_
_atom_type_symbol
_atom_type_oxidation_number
Fe3+ 3.000
P5+ 5.000
O2- -2.000
H1+ 1.000
